data_2223178
loop_
_publ_author_name
'Zhang, Jinfang'

_publ_section_title
;
 <i>catena</i>-Poly[copper(II)-di-\m-dicyanamido-\m-1,3-di-4-pyridylpropane]
;
_journal_coeditor_code PV2188
_journal_issue 9
_journal_name_full 'Acta Crystallographica Section E'
_journal_page_first m1044
_journal_paper_doi 10.1107/S1600536809030050
_journal_volume 65
_journal_year 2009
_chemical_formula_iupac '[Cu (C2 N3)2 (C13 H14 N2)]'
_chemical_formula_moiety 'C17 H14 Cu N8'
_chemical_formula_sum 'C17 H14 Cu N8'
_chemical_formula_weight 393.91
_chemical_name_systematic
;
<i>catena</i>-Poly[copper(II)-di-\m-dicyanamido-\m-1,3-di-4-pyridylpropane]
;
_space_group_IT_number 15
_symmetry_cell_setting monoclinic
_symmetry_space_group_name_Hall '-C 2yc'
_symmetry_space_group_name_H-M 'C 1 2/c 1'
_atom_sites_solution_hydrogens geom
_atom_sites_solution_primary direct
_atom_sites_solution_secondary difmap
_audit_creation_method 'SHELXTL (Sheldrick, 2000)'
_cell_angle_alpha 90.00
_cell_angle_beta 123.10(3)
_cell_angle_gamma 90.00
_cell_formula_units_Z 4
_cell_length_a 16.097(3)
_cell_length_b 10.163(2)
_cell_length_c 12.920(3)
_cell_measurement_reflns_used 3458
_cell_measurement_temperature 293(2)
_cell_measurement_theta_max 29.0877
_cell_measurement_theta_min 2.5951
_cell_volume 1770.6(9)
_computing_cell_refinement 'CrystalClear (Rigaku, 2008)'
_computing_data_collection 'CrystalClear (Rigaku, 2008)'
_computing_data_reduction 'CrystalClear (Rigaku, 2008)'
_computing_molecular_graphics 'SHELXTL (Sheldrick, 2008)'
_computing_publication_material 'SHELXTL (Sheldrick, 2008)'
_computing_structure_refinement 'SHELXL97 (Sheldrick, 2008)'
_computing_structure_solution 'SHELXS97 (Sheldrick, 2008)'
_diffrn_ambient_temperature 293(2)
_diffrn_measured_fraction_theta_full 0.982
_diffrn_measured_fraction_theta_max 0.982
_diffrn_measurement_device_type 'Rigaku Saturn724+'
_diffrn_measurement_method dtprofit.ref
_diffrn_radiation_monochromator graphite
_diffrn_radiation_source 'fine-focus sealed tube'
_diffrn_radiation_type MoK\a
_diffrn_radiation_wavelength 0.71073
_diffrn_reflns_av_R_equivalents 0.0274
_diffrn_reflns_av_sigmaI/netI 0.0313
_diffrn_reflns_limit_h_max 15
_diffrn_reflns_limit_h_min -19
_diffrn_reflns_limit_k_max 12
_diffrn_reflns_limit_k_min -12
_diffrn_reflns_limit_l_max 15
_diffrn_reflns_limit_l_min -12
_diffrn_reflns_number 4144
_diffrn_reflns_theta_full 26.02
_diffrn_reflns_theta_max 26.02
_diffrn_reflns_theta_min 2.60
_exptl_absorpt_coefficient_mu 1.252
_exptl_absorpt_correction_T_max 0.882
_exptl_absorpt_correction_T_min 0.798
_exptl_absorpt_correction_type multi-scan
_exptl_absorpt_process_details '(SADABS; Sheldrick, 1996)'
_exptl_crystal_colour blue
_exptl_crystal_density_diffrn 1.478
_exptl_crystal_density_method 'not measured'
_exptl_crystal_description block
_exptl_crystal_F_000 804
_exptl_crystal_size_max 0.2000
_exptl_crystal_size_mid 0.1500
_exptl_crystal_size_min 0.1000
_refine_diff_density_max 0.416
_refine_diff_density_min -0.316
_refine_ls_extinction_coef 0.0025(8)
_refine_ls_extinction_expression Fc^*^=kFc[1+0.001xFc^2^\l^3^/sin(2\q)]^-1/4^
_refine_ls_extinction_method 'SHELXTL (Sheldrick, 2008)'
_refine_ls_goodness_of_fit_ref 1.091
_refine_ls_hydrogen_treatment constr
_refine_ls_matrix_type full
_refine_ls_number_parameters 121
_refine_ls_number_reflns 1713
_refine_ls_number_restraints 0
_refine_ls_restrained_S_all 1.091
_refine_ls_R_factor_all 0.0666
_refine_ls_R_factor_gt 0.0586
_refine_ls_shift/su_max 0.000
_refine_ls_shift/su_mean 0.000
_refine_ls_structure_factor_coef Fsqd
_refine_ls_weighting_details 'calc w=1/[\s^2^(Fo^2^)+(0.0663P)^2^+4.1353P] where P=(Fo^2^+2Fc^2^)/3'
_refine_ls_weighting_scheme calc
_refine_ls_wR_factor_gt 0.1472
_refine_ls_wR_factor_ref 0.1535
_reflns_number_gt 1490
_reflns_number_total 1713
_reflns_threshold_expression I>2\s(I)
_cod_data_source_file pv2188.cif
_cod_data_source_block I
_cod_original_cell_volume 1770.6(6)
_cod_original_sg_symbol_H-M 'C 2/c'
_cod_database_code 2223178
_cod_database_fobs_code 2223178

loop_
_symmetry_equiv_pos_as_xyz
'x, y, z'
'-x, y, -z+1/2'
'x+1/2, y+1/2, z'
'-x+1/2, y+1/2, -z+1/2'
'-x, -y, -z'
'x, -y, z-1/2'
'-x+1/2, -y+1/2, -z'
'x+1/2, -y+1/2, z-1/2'

loop_
_atom_site_type_symbol
_atom_site_label
_atom_site_fract_x
_atom_site_fract_y
_atom_site_fract_z
_atom_site_U_iso_or_equiv
_atom_site_adp_type
_atom_site_calc_flag
_atom_site_refinement_flags
_atom_site_occupancy
_atom_site_disorder_assembly
_atom_site_disorder_group
Cu Cu1 0.2500 0.2500 0.0000 0.0533(3) Uani d S 1 . .
N N1 0.3080(2) 0.4314(3) 0.0637(3) 0.0568(8) Uani d . 1 . .
N N2 0.1117(3) 0.3051(5) 0.0129(5) 0.0969(16) Uani d . 1 . .
N N3 -0.0582(3) 0.3715(6) -0.1106(4) 0.1082(19) Uani d . 1 . .
N N4 0.3218(3) 0.1822(4) 0.1764(4) 0.0835(13) Uani d . 1 . .
C C1 0.5000 0.8653(7) 0.2500 0.166(6) Uani d S 1 . .
H H1A 0.5117 0.9240 0.2001 0.199 Uiso calc PR 0.50 . .
H H1B 0.4883 0.9240 0.2999 0.199 Uiso calc PR 0.50 . .
C C2 0.0327(3) 0.3341(4) -0.0500(4) 0.0614(11) Uani d . 1 . .
C C4 0.3810(3) 0.1618(4) 0.2776(4) 0.0635(11) Uani d . 1 . .
C C5 0.3299(4) 0.6216(5) 0.1826(5) 0.0795(14) Uani d . 1 . .
H H5 0.3203 0.6624 0.2398 0.095 Uiso calc R 1 . .
C C6 0.2971(3) 0.4963(5) 0.1450(4) 0.0680(12) Uani d . 1 . .
H H6 0.2653 0.4539 0.1778 0.082 Uiso calc R 1 . .
C C7 0.3545(3) 0.4953(5) 0.0197(4) 0.0681(12) Uani d . 1 . .
H H7 0.3639 0.4520 -0.0365 0.082 Uiso calc R 1 . .
C C8 0.3770(3) 0.6876(5) 0.1364(5) 0.0771(15) Uani d . 1 . .
C C9 0.4068(4) 0.8298(5) 0.1660(6) 0.101(2) Uani d . 1 . .
H H9A 0.3884 0.8723 0.0891 0.121 Uiso calc R 1 . .
H H9B 0.3655 0.8681 0.1915 0.121 Uiso calc R 1 . .
C C3 0.3891(4) 0.6210(5) 0.0527(5) 0.0757(13) Uani d . 1 . .
H H3 0.4207 0.6615 0.0187 0.091 Uiso calc R 1 . .

loop_
_atom_site_aniso_label
_atom_site_aniso_U_11
_atom_site_aniso_U_22
_atom_site_aniso_U_33
_atom_site_aniso_U_12
_atom_site_aniso_U_13
_atom_site_aniso_U_23
Cu1 0.0436(4) 0.0493(5) 0.0453(5) -0.0036(3) 0.0103(3) -0.0012(3)
N1 0.0464(17) 0.0520(18) 0.0527(19) -0.0028(15) 0.0146(16) -0.0036(16)
N2 0.056(2) 0.078(3) 0.097(3) 0.005(2) 0.004(2) -0.013(3)
N3 0.068(3) 0.161(5) 0.068(3) 0.028(3) 0.019(2) -0.032(3)
N4 0.060(2) 0.071(3) 0.068(3) 0.002(2) 0.002(2) -0.004(2)
C1 0.074(5) 0.040(4) 0.226(12) 0.000 -0.019(7) 0.000
C2 0.058(3) 0.058(2) 0.049(2) 0.001(2) 0.017(2) -0.001(2)
C4 0.050(2) 0.061(3) 0.060(3) -0.004(2) 0.018(2) -0.001(2)
C5 0.062(3) 0.071(3) 0.080(3) -0.002(2) 0.023(3) -0.026(3)
C6 0.061(2) 0.069(3) 0.065(3) -0.007(2) 0.028(2) -0.013(2)
C7 0.070(3) 0.063(3) 0.064(3) -0.006(2) 0.031(2) -0.005(2)
C8 0.047(2) 0.049(3) 0.087(3) 0.000(2) 0.006(2) -0.005(3)
C9 0.071(3) 0.049(3) 0.120(5) 0.003(2) 0.011(3) -0.014(3)
C3 0.068(3) 0.058(3) 0.086(3) -0.015(2) 0.033(3) 0.001(3)

loop_
_atom_type_symbol
_atom_type_description
_atom_type_scat_dispersion_real
_atom_type_scat_dispersion_imag
_atom_type_scat_source
C C 0.0033 0.0016 'International Tables Vol C Tables 4.2.6.8 and 6.1.1.4'
Cu Cu 0.3201 1.2651 'International Tables Vol C Tables 4.2.6.8 and 6.1.1.4'
N N 0.0061 0.0033 'International Tables Vol C Tables 4.2.6.8 and 6.1.1.4'
H H 0.0000 0.0000 'International Tables Vol C Tables 4.2.6.8 and 6.1.1.4'

loop_
_geom_angle_atom_site_label_1
_geom_angle_atom_site_label_2
_geom_angle_atom_site_label_3
_geom_angle_site_symmetry_1
_geom_angle_site_symmetry_3
_geom_angle
_geom_angle_publ_flag
N1 Cu1 N1 7 . 180.00(8) ?
N1 Cu1 N4 7 . 90.06(16) ?
N1 Cu1 N4 . . 89.94(16) ?
N1 Cu1 N4 7 7 89.94(16) ?
N1 Cu1 N4 . 7 90.06(16) ?
N4 Cu1 N4 . 7 180.0(2) ?
N1 Cu1 N2 7 . 90.08(16) ?
N1 Cu1 N2 . . 89.92(16) ?
N4 Cu1 N2 . . 88.97(19) ?
N4 Cu1 N2 7 . 91.03(19) ?
N1 Cu1 N2 7 7 89.92(16) ?
N1 Cu1 N2 . 7 90.08(16) ?
N4 Cu1 N2 . 7 91.03(19) ?
N4 Cu1 N2 7 7 88.97(19) ?
N2 Cu1 N2 . 7 180.0(2) ?
C7 N1 C6 . . 116.3(4) ?
C7 N1 Cu1 . . 120.8(3) ?
C6 N1 Cu1 . . 122.8(3) ?
C2 N2 Cu1 . . 138.5(5) ?
C4 N3 C2 8_455 . 121.9(5) ?
C4 N4 Cu1 . . 162.8(4) ?
C9 C1 C9 2_655 . 148.6(8) ?
C9 C1 H1A 2_655 . 99.6 ?
C9 C1 H1A . . 99.6 ?
C9 C1 H1B 2_655 . 99.6 ?
C9 C1 H1B . . 99.6 ?
H1A C1 H1B . . 104.1 ?
N2 C2 N3 . . 172.9(6) ?
N4 C4 N3 . 8_556 174.1(6) ?
C6 C5 C8 . . 120.0(5) ?
C6 C5 H5 . . 120.0 ?
C8 C5 H5 . . 120.0 ?
N1 C6 C5 . . 123.6(5) ?
N1 C6 H6 . . 118.2 ?
C5 C6 H6 . . 118.2 ?
N1 C7 C3 . . 123.5(5) ?
N1 C7 H7 . . 118.2 ?
C3 C7 H7 . . 118.2 ?
C5 C8 C3 . . 116.9(4) ?
C5 C8 C9 . . 122.3(5) ?
C3 C8 C9 . . 120.7(6) ?
C1 C9 C8 . . 121.8(5) ?
C1 C9 H9A . . 106.9 ?
C8 C9 H9A . . 106.9 ?
C1 C9 H9B . . 106.9 ?
C8 C9 H9B . . 106.9 ?
H9A C9 H9B . . 106.7 ?
C7 C3 C8 . . 119.8(5) ?
C7 C3 H3 . . 120.1 ?
C8 C3 H3 . . 120.1 ?

loop_
_geom_bond_atom_site_label_1
_geom_bond_atom_site_label_2
_geom_bond_site_symmetry_2
_geom_bond_distance
_geom_bond_publ_flag
Cu1 N1 7 2.027(3) ?
Cu1 N1 . 2.027(3) y
Cu1 N4 . 2.031(4) y
Cu1 N4 7 2.031(4) ?
Cu1 N2 . 2.388(5) y
Cu1 N2 7 2.388(5) ?
N1 C7 . 1.330(6) ?
N1 C6 . 1.331(5) ?
N2 C2 . 1.112(6) ?
N3 C4 8_455 1.270(6) ?
N3 C2 . 1.283(6) ?
N4 C4 . 1.141(6) ?
C1 C9 2_655 1.335(6) ?
C1 C9 . 1.335(6) ?
C1 H1A . 0.9700 ?
C1 H1B . 0.9700 ?
C4 N3 8_556 1.270(6) ?
C5 C6 . 1.363(7) ?
C5 C8 . 1.370(8) ?
C5 H5 . 0.9300 ?
C6 H6 . 0.9300 ?
C7 C3 . 1.366(7) ?
C7 H7 . 0.9300 ?
C8 C3 . 1.376(8) ?
C8 C9 . 1.505(7) ?
C9 H9A . 0.9700 ?
C9 H9B . 0.9700 ?
C3 H3 . 0.9300 ?
